data_7060546
loop_
_publ_author_name
'Jana, Narayan Ch.'
'Jagli\<ci\'c, Zvonko'
'Brand\~ao, Paula'
'Adak, Sarmistha'
'Saha, Amrita'
'Panja, Anangamohan'

_publ_section_title
;
 A novel triple aqua-, phenoxo- and carboxylato-bridged dinickel(ii)
 complex, its magnetic properties, and comparative biomimetic catalytic
 studies with analogous dinickel(ii) complexes
;
_journal_issue 17
_journal_name_full 'New Journal of Chemistry'
_journal_page_first 7602
_journal_page_last 7613
_journal_paper_doi 10.1039/D1NJ00708D
_journal_volume 45
_journal_year 2021
_chemical_formula_sum 'C39 H63 Cl2 N6 Ni2 O16.5'
_chemical_formula_weight 1068.27
_space_group_crystal_system triclinic
_space_group_IT_number 2
_space_group_name_Hall '-P 1'
_space_group_name_H-M_alt 'P -1'
_atom_sites_solution_hydrogens mixed
_audit_creation_method SHELXL-2018/3
_audit_update_record
;
2021-03-25 deposited with the CCDC.	2021-03-26 downloaded from the CCDC.
;
_cell_angle_alpha 63.296(3)
_cell_angle_beta 72.834(3)
_cell_angle_gamma 77.698(3)
_cell_formula_units_Z 2
_cell_length_a 12.8331(12)
_cell_length_b 14.2244(13)
_cell_length_c 15.4895(15)
_cell_measurement_reflns_used 504
_cell_measurement_temperature 150(2)
_cell_measurement_theta_max 25.90
_cell_measurement_theta_min 2.97
_cell_volume 2402.7(4)
_computing_cell_refinement 'Bruker Smart'
_computing_data_collection 'Bruker Smart'
_computing_data_reduction 'Bruker Saint'
_computing_molecular_graphics 'Mercury (Macrae et al 2008)'
_computing_publication_material 'SHELXL-2016/4 (Sheldrick, 2016)'
_computing_structure_refinement 'SHELXL-2018/3 (Sheldrick, 2018)'
_computing_structure_solution 'SHELXT 2014/4 (Sheldrick, 2014)'
_diffrn_ambient_temperature 150(2)
_diffrn_measured_fraction_theta_full 0.996
_diffrn_measured_fraction_theta_max 0.990
_diffrn_measurement_device_type CCD
_diffrn_measurement_method 'omega and phi scans'
_diffrn_radiation_type MoK\a
_diffrn_radiation_wavelength 0.71073
_diffrn_reflns_av_R_equivalents 0.0361
_diffrn_reflns_av_unetI/netI 0.0322
_diffrn_reflns_Laue_measured_fraction_full 0.996
_diffrn_reflns_Laue_measured_fraction_max 0.990
_diffrn_reflns_limit_h_max 16
_diffrn_reflns_limit_h_min -16
_diffrn_reflns_limit_k_max 17
_diffrn_reflns_limit_k_min -17
_diffrn_reflns_limit_l_max 19
_diffrn_reflns_limit_l_min -19
_diffrn_reflns_number 38722
_diffrn_reflns_point_group_measured_fraction_full 0.996
_diffrn_reflns_point_group_measured_fraction_max 0.990
_diffrn_reflns_theta_full 25.242
_diffrn_reflns_theta_max 26.459
_diffrn_reflns_theta_min 2.494
_diffrn_source 'fine-focus sealed tube'
_exptl_absorpt_coefficient_mu 0.969
_exptl_absorpt_correction_T_max 07454
_exptl_absorpt_correction_T_min 0.6264
_exptl_absorpt_correction_type multi-scan
_exptl_absorpt_process_details SADABS
_exptl_crystal_colour Green
_exptl_crystal_density_diffrn 1.477
_exptl_crystal_description Block
_exptl_crystal_F_000 1122
_exptl_crystal_size_max 0.160
_exptl_crystal_size_mid 0.140
_exptl_crystal_size_min 0.040
_refine_diff_density_max 0.538
_refine_diff_density_min -0.590
_refine_diff_density_rms 0.057
_refine_ls_extinction_method none
_refine_ls_goodness_of_fit_ref 1.027
_refine_ls_hydrogen_treatment mixed
_refine_ls_matrix_type full
_refine_ls_number_parameters 640
_refine_ls_number_reflns 9821
_refine_ls_number_restraints 4
_refine_ls_restrained_S_all 1.026
_refine_ls_R_factor_all 0.0456
_refine_ls_R_factor_gt 0.0321
_refine_ls_shift/su_max 0.001
_refine_ls_shift/su_mean 0.000
_refine_ls_structure_factor_coef Fsqd
_refine_ls_weighting_details 'w=1/[\s^2^(Fo^2^)+(0.0301P)^2^+1.9642P] where P=(Fo^2^+2Fc^2^)/3'
_refine_ls_weighting_scheme calc
_refine_ls_wR_factor_gt 0.0726
_refine_ls_wR_factor_ref 0.0794
_reflns_Friedel_coverage 0.000
_reflns_number_gt 8027
_reflns_number_total 9821
_reflns_threshold_expression 'I > 2\s(I)'
_cod_data_source_file d1nj00708d2.cif
_cod_data_source_block complex-3
_cod_depositor_comments
;
The following automatic conversions were performed:

data name '__computing_data_collection' was replaced with
'_computing_data_collection'.

Automatic conversion script
Id: cif_correct_tags 7550 2019-12-06 10:49:48Z antanas 

 Adding full bibliography for 7060546--7060548.cif.
;
_cod_original_formula_sum 'C39 H63 Cl2 N6 Ni2 O16.50'
_cod_database_code 7060546
_shelx_shelxl_version_number 2018/3
_shelx_space_group_comment
;
The symmetry employed for this shelxl refinement is uniquely defined
by the following loop, which should always be used as a source of
symmetry information in preference to the above space-group names.
They are only intended as comments.
;
_shelx_estimated_absorpt_t_min 0.860
_shelx_estimated_absorpt_t_max 0.962

loop_
_space_group_symop_operation_xyz
'x, y, z'
'-x, -y, -z'

loop_
_atom_site_label
_atom_site_type_symbol
_atom_site_fract_x
_atom_site_fract_y
_atom_site_fract_z
_atom_site_U_iso_or_equiv
_atom_site_adp_type
_atom_site_occupancy
_atom_site_site_symmetry_order
_atom_site_calc_flag
_atom_site_refinement_flags_posn
_atom_site_refinement_flags_adp
_atom_site_refinement_flags_occupancy
_atom_site_disorder_assembly
_atom_site_disorder_group
Ni1 Ni 0.70650(2) 0.68119(2) 0.51780(2) 0.01897(7) Uani 1 1 d . . . . .
Ni2 Ni 0.71681(2) 0.80850(2) 0.64165(2) 0.02007(7) Uani 1 1 d . . . . .
O1 O 0.61257(11) 0.73799(11) 0.61886(10) 0.0217(3) Uani 1 1 d . . . . .
O2 O 0.82704(12) 0.69206(12) 0.58516(11) 0.0227(3) Uani 1 1 d . . . . .
O3 O 0.72267(11) 0.82647(11) 0.40900(10) 0.0223(3) Uani 1 1 d . . . . .
O4 O 0.74839(11) 0.91054(11) 0.49281(10) 0.0237(3) Uani 1 1 d . . . . .
O5 O 0.69144(12) 0.52869(11) 0.62836(10) 0.0247(3) Uani 1 1 d . . . . .
O6 O 0.80014(12) 0.50920(12) 0.72573(11) 0.0293(3) Uani 1 1 d . . . . .
N1 N 0.56400(13) 0.68192(13) 0.48353(12) 0.0222(4) Uani 1 1 d . . . . .
N2 N 0.80875(14) 0.61213(15) 0.42295(13) 0.0223(4) Uani 1 1 d . . . . .
N3 N 1.10851(14) 0.84596(14) 0.21255(14) 0.0265(4) Uani 1 1 d . . . . .
N4 N 0.68391(15) 0.69996(14) 0.78782(13) 0.0263(4) Uani 1 1 d . . . . .
N5 N 0.85541(15) 0.86064(15) 0.64635(14) 0.0261(4) Uani 1 1 d . . . . .
N6 N 0.60608(14) 0.93467(14) 0.66951(12) 0.0236(4) Uani 1 1 d . . . . .
C1 C 0.52927(16) 0.68469(16) 0.68186(14) 0.0216(4) Uani 1 1 d . . . . .
C2 C 0.51341(17) 0.64892(16) 0.78570(15) 0.0238(4) Uani 1 1 d . . . . .
C3 C 0.42015(18) 0.59656(17) 0.84974(16) 0.0287(5) Uani 1 1 d . . . . .
H3 H 0.410993 0.572523 0.919284 0.034 Uiso 1 1 calc R U . . .
C4 C 0.34177(18) 0.57881(17) 0.81565(16) 0.0288(5) Uani 1 1 d . . . . .
C5 C 0.36087(17) 0.60982(17) 0.71408(16) 0.0266(5) Uani 1 1 d . . . . .
H5 H 0.308590 0.597450 0.688759 0.032 Uiso 1 1 calc R U . . .
C6 C 0.45397(16) 0.65853(16) 0.64749(15) 0.0232(4) Uani 1 1 d . . . . .
C7 C 0.2405(2) 0.5248(2) 0.88450(18) 0.0412(6) Uani 1 1 d . . . . .
H7A H 0.257271 0.447989 0.907826 0.062 Uiso 1 1 calc R U . . .
H7B H 0.181747 0.547803 0.848802 0.062 Uiso 1 1 calc R U . . .
H7C H 0.217004 0.543457 0.941481 0.062 Uiso 1 1 calc R U . . .
C8 C 0.47098(17) 0.67428(17) 0.54486(15) 0.0253(4) Uani 1 1 d . . . . .
H8 H 0.408289 0.679233 0.521813 0.030 Uiso 1 1 calc R U . . .
C9 C 0.56780(17) 0.69261(18) 0.38414(16) 0.0276(5) Uani 1 1 d . . . . .
H9A H 0.586641 0.764410 0.334837 0.033 Uiso 1 1 calc R U . . .
H9B H 0.494652 0.683581 0.381335 0.033 Uiso 1 1 calc R U . . .
C10 C 0.65202(18) 0.61093(18) 0.35794(16) 0.0295(5) Uani 1 1 d . . . . .
H10A H 0.641632 0.540850 0.414368 0.035 Uiso 1 1 calc R U . . .
H10B H 0.638373 0.607047 0.300013 0.035 Uiso 1 1 calc R U . . .
C11 C 0.77001(18) 0.63376(18) 0.33389(15) 0.0280(5) Uani 1 1 d . . . . .
H11A H 0.817723 0.590031 0.299934 0.034 Uiso 1 1 calc R U . . .
H11B H 0.777062 0.708899 0.287402 0.034 Uiso 1 1 calc R U . . .
C12 C 0.92861(17) 0.62127(17) 0.39638(15) 0.0257(4) Uani 1 1 d . . . . .
H12A H 0.967198 0.575326 0.361762 0.031 Uiso 1 1 calc R U . . .
H12B H 0.954787 0.595881 0.457930 0.031 Uiso 1 1 calc R U . . .
C13 C 0.95706(17) 0.73425(17) 0.33009(16) 0.0280(5) Uani 1 1 d . . . . .
H13A H 0.923871 0.762609 0.272011 0.034 Uiso 1 1 calc R U . . .
H13B H 0.925718 0.778776 0.367399 0.034 Uiso 1 1 calc R U . . .
C14 C 1.08030(17) 0.74004(17) 0.29436(16) 0.0266(5) Uani 1 1 d . . . . .
H14A H 1.111424 0.726651 0.350656 0.032 Uiso 1 1 calc R U . . .
H14B H 1.113650 0.684289 0.270178 0.032 Uiso 1 1 calc R U . . .
C15 C 1.05320(18) 0.93553(18) 0.23884(19) 0.0353(5) Uani 1 1 d . . . . .
H15A H 0.974725 0.942460 0.241835 0.053 Uiso 1 1 calc R U . . .
H15B H 1.084693 1.000962 0.188381 0.053 Uiso 1 1 calc R U . . .
H15C H 1.063681 0.922311 0.303645 0.053 Uiso 1 1 calc R U . . .
C16 C 1.23044(18) 0.8505(2) 0.1821(2) 0.0386(6) Uani 1 1 d . . . . .
H16A H 1.247753 0.920794 0.130340 0.058 Uiso 1 1 calc R U . . .
H16B H 1.265069 0.797012 0.156284 0.058 Uiso 1 1 calc R U . . .
H16C H 1.258076 0.836701 0.239685 0.058 Uiso 1 1 calc R U . . .
C17 C 0.59725(18) 0.65087(17) 0.83017(15) 0.0270(5) Uani 1 1 d . . . . .
H17 H 0.586582 0.610474 0.899843 0.032 Uiso 1 1 calc R U . . .
C18 C 0.7562(2) 0.6779(2) 0.85482(18) 0.0403(6) Uani 1 1 d . . . . .
H18A H 0.754977 0.602680 0.902417 0.048 Uiso 1 1 calc R U . . .
H18B H 0.726381 0.721249 0.893446 0.048 Uiso 1 1 calc R U . . .
C19 C 0.8739(2) 0.7003(2) 0.80186(18) 0.0377(6) Uani 1 1 d . . . . .
H19A H 0.919197 0.670436 0.851704 0.045 Uiso 1 1 calc R U . . .
H19B H 0.900909 0.663704 0.756997 0.045 Uiso 1 1 calc R U . . .
C20 C 0.8890(2) 0.81642(19) 0.74203(18) 0.0347(5) Uani 1 1 d . . . . .
H20A H 0.845492 0.855913 0.781748 0.042 Uiso 1 1 calc R U . . .
H20B H 0.967086 0.826696 0.728563 0.042 Uiso 1 1 calc R U . . .
C21 C 0.86120(17) 0.97658(18) 0.59555(16) 0.0286(5) Uani 1 1 d . . . . .
H21A H 0.865944 1.000167 0.523972 0.034 Uiso 1 1 calc R U . . .
H21B H 0.928742 0.993358 0.602076 0.034 Uiso 1 1 calc R U . . .
C22 C 0.76276(18) 1.03741(18) 0.63729(17) 0.0313(5) Uani 1 1 d . . . . .
H22A H 0.752643 1.006900 0.710295 0.038 Uiso 1 1 calc R U . . .
H22B H 0.778982 1.111622 0.610844 0.038 Uiso 1 1 calc R U . . .
C23 C 0.65614(17) 1.03702(17) 0.61390(16) 0.0284(5) Uani 1 1 d . . . . .
H23A H 0.602722 1.092472 0.628381 0.034 Uiso 1 1 calc R U . . .
H23B H 0.669580 1.056164 0.541937 0.034 Uiso 1 1 calc R U . . .
C24 C 0.56466(19) 0.91638(19) 0.77531(16) 0.0322(5) Uani 1 1 d . . . . .
H24A H 0.516990 0.978424 0.780075 0.048 Uiso 1 1 calc R U . . .
H24B H 0.626596 0.904374 0.805033 0.048 Uiso 1 1 calc R U . . .
H24C H 0.523001 0.854239 0.810776 0.048 Uiso 1 1 calc R U . . .
C25 C 0.51006(18) 0.9471(2) 0.62976(18) 0.0336(5) Uani 1 1 d . . . . .
H25A H 0.465530 0.887766 0.673478 0.050 Uiso 1 1 calc R U . . .
H25B H 0.534985 0.948159 0.563135 0.050 Uiso 1 1 calc R U . . .
H25C H 0.466018 1.013521 0.626310 0.050 Uiso 1 1 calc R U . . .
C26 C 0.74333(15) 0.90556(16) 0.41479(14) 0.0197(4) Uani 1 1 d . . . . .
C27 C 0.76643(15) 1.00229(16) 0.31869(14) 0.0206(4) Uani 1 1 d . . . . .
C28 C 0.76197(17) 1.00078(17) 0.23065(15) 0.0253(4) Uani 1 1 d . . . . .
H28 H 0.742382 0.939499 0.231634 0.030 Uiso 1 1 calc R U . . .
C29 C 0.7860(2) 1.08845(19) 0.14150(16) 0.0339(5) Uani 1 1 d . . . . .
H29 H 0.783323 1.087062 0.081456 0.041 Uiso 1 1 calc R U . . .
C30 C 0.8140(2) 1.17794(18) 0.14002(17) 0.0354(5) Uani 1 1 d . . . . .
H30 H 0.830524 1.237966 0.078899 0.042 Uiso 1 1 calc R U . . .
C31 C 0.81784(18) 1.18019(18) 0.22711(17) 0.0318(5) Uani 1 1 d . . . . .
H31 H 0.836725 1.241889 0.225902 0.038 Uiso 1 1 calc R U . . .
C32 C 0.79421(16) 1.09254(17) 0.31648(15) 0.0254(4) Uani 1 1 d . . . . .
H32 H 0.797061 1.094328 0.376308 0.030 Uiso 1 1 calc R U . . .
C33 C 0.71851(16) 0.48717(16) 0.71055(15) 0.0222(4) Uani 1 1 d . . . . .
C34 C 0.64799(16) 0.40691(16) 0.79604(15) 0.0224(4) Uani 1 1 d . . . . .
C35 C 0.66430(18) 0.36558(17) 0.89185(15) 0.0266(5) Uani 1 1 d . . . . .
H35 H 0.720349 0.388855 0.904156 0.032 Uiso 1 1 calc R U . . .
C36 C 0.59867(19) 0.29032(19) 0.96948(16) 0.0322(5) Uani 1 1 d . . . . .
H36 H 0.609765 0.262486 1.034834 0.039 Uiso 1 1 calc R U . . .
C37 C 0.51731(19) 0.2558(2) 0.95195(17) 0.0354(5) Uani 1 1 d . . . . .
H37 H 0.473389 0.203455 1.004909 0.042 Uiso 1 1 calc R U . . .
C38 C 0.50008(19) 0.2977(2) 0.85735(18) 0.0374(6) Uani 1 1 d . . . . .
H38 H 0.443690 0.274520 0.845351 0.045 Uiso 1 1 calc R U . . .
C39 C 0.56475(18) 0.37338(18) 0.77967(16) 0.0303(5) Uani 1 1 d . . . . .
H39 H 0.551885 0.402425 0.714834 0.036 Uiso 1 1 calc R U . . .
Cl2 Cl 1.22578(6) 1.15295(6) -0.03034(5) 0.05017(17) Uani 1 1 d . . . . .
O11 O 1.14483(17) 1.08245(17) -0.00256(17) 0.0636(6) Uani 1 1 d . . . . .
O12 O 1.27919(19) 1.11921(18) 0.04839(15) 0.0627(6) Uani 1 1 d . . . . .
O13 O 1.3033(2) 1.1476(3) -0.11611(18) 0.1031(11) Uani 1 1 d . . . . .
O14 O 1.1811(3) 1.2574(2) -0.0568(3) 0.1324(14) Uani 1 1 d . . . . .
H2B H 0.892(2) 0.707(2) 0.555(2) 0.039(7) Uiso 1 1 d . . . . .
H2 H 0.8005(17) 0.5516(19) 0.4618(17) 0.018(6) Uiso 1 1 d . . . . .
H3A H 1.084(2) 0.851(2) 0.1550(19) 0.036(7) Uiso 1 1 d . . . . .
H5A H 0.903(2) 0.8370(19) 0.6111(18) 0.026(6) Uiso 1 1 d . . . . .
H2A H 0.828(3) 0.626(3) 0.634(3) 0.068(10) Uiso 1 1 d . . . . .
H16D H 0.898(4) 0.443(4) 0.814(3) 0.106(16) Uiso 1 1 d . . . . .
H17A H 1.057800 0.352700 0.984390 0.159 Uiso 0.33 1 d . U P . .
H16E H 0.999(3) 0.439(4) 0.836(5) 0.16(3) Uiso 1 1 d D . . . .
H17B H 0.968(10) 0.411(11) 0.948(8) 0.11(5) Uiso 0.33 1 d D . P . .
Cl1 Cl 1.11933(4) 0.69174(4) 0.56125(4) 0.03102(12) Uani 1 1 d . . . . .
O7 O 1.03823(12) 0.76167(13) 0.50613(12) 0.0337(4) Uani 1 1 d . . . . .
O8 O 1.06913(18) 0.60095(16) 0.63937(18) 0.0692(7) Uani 1 1 d . . . . .
O10 O 1.20864(16) 0.66096(19) 0.49631(16) 0.0636(6) Uani 1 1 d . . . . .
O9 O 1.1559(2) 0.74715(17) 0.60081(18) 0.0670(6) Uani 1 1 d . . . . .
O15 O 1.04288(18) 0.8126(2) 0.08079(15) 0.0542(5) Uani 1 1 d D . . . .
O16 O 0.9400(2) 0.4071(2) 0.8535(2) 0.0758(8) Uani 1 1 d D . . . .
O17 O 0.9982(6) 0.4068(7) 0.9924(6) 0.0686(19) Uani 0.33 1 d D . P . .
H15D H 1.040(4) 0.7453(19) 0.096(4) 0.15(2) Uiso 1 1 d D . . . .
H15E H 0.988(3) 0.852(3) 0.049(3) 0.100(14) Uiso 1 1 d D . . . .

loop_
_atom_site_aniso_label
_atom_site_aniso_U_11
_atom_site_aniso_U_22
_atom_site_aniso_U_33
_atom_site_aniso_U_23
_atom_site_aniso_U_13
_atom_site_aniso_U_12
Ni1 0.02002(13) 0.01976(14) 0.01629(12) -0.00586(10) -0.00457(9) -0.00330(10)
Ni2 0.02106(13) 0.02201(14) 0.01739(13) -0.00729(11) -0.00579(10) -0.00250(10)
O1 0.0224(7) 0.0247(8) 0.0171(7) -0.0072(6) -0.0039(5) -0.0048(6)
O2 0.0218(8) 0.0213(8) 0.0237(8) -0.0070(6) -0.0059(6) -0.0036(6)
O3 0.0278(7) 0.0207(8) 0.0172(7) -0.0065(6) -0.0047(5) -0.0036(6)
O4 0.0286(8) 0.0233(8) 0.0182(7) -0.0072(6) -0.0049(6) -0.0044(6)
O5 0.0308(8) 0.0218(8) 0.0199(7) -0.0052(6) -0.0063(6) -0.0064(6)
O6 0.0288(8) 0.0268(8) 0.0292(8) -0.0038(7) -0.0112(6) -0.0082(6)
N1 0.0254(9) 0.0219(9) 0.0202(8) -0.0080(7) -0.0072(7) -0.0028(7)
N2 0.0266(9) 0.0193(10) 0.0184(9) -0.0055(8) -0.0040(7) -0.0036(7)
N3 0.0223(9) 0.0268(10) 0.0283(10) -0.0123(8) -0.0009(7) -0.0026(7)
N4 0.0322(10) 0.0264(10) 0.0209(9) -0.0082(8) -0.0113(7) -0.0005(8)
N5 0.0245(9) 0.0305(10) 0.0286(10) -0.0174(9) -0.0065(8) -0.0007(8)
N6 0.0238(9) 0.0254(10) 0.0190(8) -0.0075(7) -0.0044(7) -0.0014(7)
C1 0.0200(10) 0.0204(10) 0.0214(10) -0.0078(8) -0.0026(8) -0.0010(8)
C2 0.0279(11) 0.0203(11) 0.0204(10) -0.0076(8) -0.0037(8) -0.0013(8)
C3 0.0365(12) 0.0229(11) 0.0202(10) -0.0062(9) -0.0021(9) -0.0026(9)
C4 0.0276(11) 0.0225(11) 0.0280(11) -0.0059(9) -0.0011(9) -0.0037(9)
C5 0.0226(10) 0.0255(12) 0.0306(11) -0.0109(9) -0.0061(8) -0.0019(8)
C6 0.0214(10) 0.0221(11) 0.0227(10) -0.0071(9) -0.0039(8) -0.0019(8)
C7 0.0386(14) 0.0386(15) 0.0329(13) -0.0036(11) 0.0009(10) -0.0159(11)
C8 0.0235(10) 0.0266(11) 0.0264(11) -0.0088(9) -0.0094(8) -0.0032(8)
C9 0.0288(11) 0.0340(13) 0.0244(11) -0.0130(9) -0.0117(9) -0.0014(9)
C10 0.0362(12) 0.0309(12) 0.0272(11) -0.0140(10) -0.0106(9) -0.0054(9)
C11 0.0325(12) 0.0309(12) 0.0220(10) -0.0133(9) -0.0062(9) -0.0003(9)
C12 0.0256(11) 0.0253(12) 0.0238(10) -0.0101(9) -0.0045(8) 0.0009(8)
C13 0.0246(11) 0.0268(12) 0.0265(11) -0.0079(9) -0.0024(8) -0.0019(9)
C14 0.0244(11) 0.0252(12) 0.0264(11) -0.0100(9) -0.0026(8) -0.0009(8)
C15 0.0271(12) 0.0267(12) 0.0482(14) -0.0177(11) 0.0001(10) -0.0023(9)
C16 0.0255(12) 0.0352(14) 0.0526(15) -0.0220(12) 0.0026(10) -0.0052(10)
C17 0.0377(12) 0.0236(11) 0.0166(10) -0.0060(9) -0.0061(8) -0.0022(9)
C18 0.0494(15) 0.0445(15) 0.0281(12) -0.0064(11) -0.0209(11) -0.0098(12)
C19 0.0402(14) 0.0397(14) 0.0401(14) -0.0145(11) -0.0263(11) 0.0022(11)
C20 0.0361(13) 0.0397(14) 0.0378(13) -0.0185(11) -0.0184(10) -0.0027(10)
C21 0.0261(11) 0.0317(12) 0.0315(12) -0.0159(10) -0.0032(9) -0.0082(9)
C22 0.0330(12) 0.0262(12) 0.0359(12) -0.0159(10) -0.0013(9) -0.0074(9)
C23 0.0296(11) 0.0237(11) 0.0266(11) -0.0098(9) -0.0015(9) -0.0002(9)
C24 0.0340(12) 0.0350(13) 0.0241(11) -0.0136(10) 0.0009(9) -0.0038(10)
C25 0.0249(11) 0.0384(14) 0.0373(13) -0.0154(11) -0.0131(9) 0.0052(9)
C26 0.0157(9) 0.0220(11) 0.0196(10) -0.0084(8) -0.0037(7) 0.0006(7)
C27 0.0162(9) 0.0218(11) 0.0202(10) -0.0078(8) -0.0028(7) 0.0014(7)
C28 0.0273(11) 0.0241(11) 0.0225(10) -0.0085(9) -0.0055(8) -0.0016(8)
C29 0.0442(14) 0.0326(13) 0.0208(11) -0.0076(10) -0.0078(9) -0.0032(10)
C30 0.0462(14) 0.0245(12) 0.0239(11) 0.0001(10) -0.0074(10) -0.0044(10)
C31 0.0331(12) 0.0227(12) 0.0353(12) -0.0082(10) -0.0069(9) -0.0041(9)
C32 0.0239(10) 0.0265(12) 0.0245(11) -0.0105(9) -0.0054(8) -0.0003(8)
C33 0.0250(10) 0.0172(10) 0.0225(10) -0.0082(8) -0.0048(8) 0.0004(8)
C34 0.0229(10) 0.0187(10) 0.0229(10) -0.0080(8) -0.0040(8) 0.0000(8)
C35 0.0303(11) 0.0269(12) 0.0232(10) -0.0114(9) -0.0052(8) -0.0029(9)
C36 0.0389(13) 0.0333(13) 0.0194(10) -0.0092(10) -0.0022(9) -0.0038(10)
C37 0.0309(12) 0.0368(14) 0.0262(12) -0.0048(10) 0.0027(9) -0.0110(10)
C38 0.0309(12) 0.0410(14) 0.0345(13) -0.0059(11) -0.0079(10) -0.0141(10)
C39 0.0293(11) 0.0322(13) 0.0263(11) -0.0067(10) -0.0090(9) -0.0057(9)
Cl2 0.0582(4) 0.0460(4) 0.0461(4) -0.0078(3) -0.0170(3) -0.0233(3)
O11 0.0582(13) 0.0570(13) 0.0712(15) -0.0076(11) -0.0253(11) -0.0252(10)
O12 0.0784(15) 0.0745(15) 0.0471(12) -0.0211(11) -0.0230(11) -0.0281(12)
O13 0.111(2) 0.162(3) 0.0535(15) -0.0504(17) 0.0132(14) -0.078(2)
O14 0.151(3) 0.0441(17) 0.207(4) -0.030(2) -0.093(3) 0.0033(17)
Cl1 0.0286(3) 0.0284(3) 0.0402(3) -0.0160(2) -0.0127(2) 0.0001(2)
O7 0.0245(8) 0.0379(10) 0.0365(9) -0.0140(8) -0.0091(6) 0.0013(7)
O8 0.0618(14) 0.0317(11) 0.0789(16) 0.0043(11) -0.0113(11) -0.0043(9)
O10 0.0377(11) 0.0861(17) 0.0694(14) -0.0454(13) -0.0150(10) 0.0241(10)
O9 0.0864(16) 0.0576(14) 0.0907(17) -0.0413(13) -0.0586(14) 0.0052(11)
O15 0.0536(13) 0.0733(16) 0.0383(11) -0.0215(11) -0.0142(9) -0.0095(11)
O16 0.0600(16) 0.0785(18) 0.100(2) -0.0329(16) -0.0488(15) 0.0064(13)
O17 0.057(4) 0.098(6) 0.070(5) -0.052(4) -0.013(3) -0.006(4)

loop_
_atom_type_symbol
_atom_type_description
_atom_type_scat_dispersion_real
_atom_type_scat_dispersion_imag
_atom_type_scat_source
C C 0.0033 0.0016 'International Tables Vol C Tables 4.2.6.8 and 6.1.1.4'
H H 0.0000 0.0000 'International Tables Vol C Tables 4.2.6.8 and 6.1.1.4'
N N 0.0061 0.0033 'International Tables Vol C Tables 4.2.6.8 and 6.1.1.4'
O O 0.0106 0.0060 'International Tables Vol C Tables 4.2.6.8 and 6.1.1.4'
Cl Cl 0.1484 0.1585 'International Tables Vol C Tables 4.2.6.8 and 6.1.1.4'
Ni Ni 0.3393 1.1124 'International Tables Vol C Tables 4.2.6.8 and 6.1.1.4'

loop_
_geom_angle_atom_site_label_1
_geom_angle_atom_site_label_2
_geom_angle_atom_site_label_3
_geom_angle
_geom_angle_site_symmetry_1
_geom_angle_site_symmetry_3
_geom_angle_publ_flag
O3 Ni1 O1 92.47(6) . . ?
O3 Ni1 N1 88.49(6) . . ?
O1 Ni1 N1 86.94(6) . . ?
O3 Ni1 O5 178.62(6) . . ?
O1 Ni1 O5 88.89(6) . . ?
N1 Ni1 O5 91.38(6) . . ?
O3 Ni1 N2 91.50(6) . . ?
O1 Ni1 N2 175.29(6) . . ?
N1 Ni1 N2 95.71(7) . . ?
O5 Ni1 N2 87.15(7) . . ?
O3 Ni1 O2 93.74(6) . . ?
O1 Ni1 O2 77.59(5) . . ?
N1 Ni1 O2 164.44(6) . . ?
O5 Ni1 O2 86.75(6) . . ?
N2 Ni1 O2 99.62(6) . . ?
O1 Ni2 N4 86.99(6) . . ?
O1 Ni2 O4 90.10(5) . . ?
N4 Ni2 O4 176.60(6) . . ?
O1 Ni2 N5 165.27(7) . . ?
N4 Ni2 N5 96.62(7) . . ?
O4 Ni2 N5 85.76(7) . . ?
O1 Ni2 N6 100.02(6) . . ?
N4 Ni2 N6 94.69(7) . . ?
O4 Ni2 N6 87.56(6) . . ?
N5 Ni2 N6 93.93(7) . . ?
O1 Ni2 O2 76.00(5) . . ?
N4 Ni2 O2 94.45(6) . . ?
O4 Ni2 O2 83.11(6) . . ?
N5 Ni2 O2 89.46(7) . . ?
N6 Ni2 O2 169.82(6) . . ?
C1 O1 Ni2 129.59(12) . . ?
C1 O1 Ni1 116.38(12) . . ?
Ni2 O1 Ni1 104.73(6) . . ?
Ni1 O2 Ni2 93.30(6) . . ?
Ni1 O2 H2B 124.8(18) . . ?
Ni2 O2 H2B 116.7(18) . . ?
Ni1 O2 H2A 100(2) . . ?
Ni2 O2 H2A 111(2) . . ?
H2B O2 H2A 109(3) . . ?
C26 O3 Ni1 126.70(13) . . ?
C26 O4 Ni2 134.04(13) . . ?
C33 O5 Ni1 129.48(13) . . ?
C8 N1 C9 118.09(17) . . ?
C8 N1 Ni1 122.96(14) . . ?
C9 N1 Ni1 118.95(13) . . ?
C11 N2 C12 110.49(16) . . ?
C11 N2 Ni1 115.52(13) . . ?
C12 N2 Ni1 118.08(13) . . ?
C11 N2 H2 108.8(16) . . ?
C12 N2 H2 105.8(16) . . ?
Ni1 N2 H2 96.2(16) . . ?
C15 N3 C14 113.16(17) . . ?
C15 N3 C16 110.40(18) . . ?
C14 N3 C16 110.18(17) . . ?
C15 N3 H3A 109.3(14) . . ?
C14 N3 H3A 106.1(15) . . ?
C16 N3 H3A 107.4(14) . . ?
C17 N4 C18 114.11(18) . . ?
C17 N4 Ni2 123.78(14) . . ?
C18 N4 Ni2 121.99(15) . . ?
C21 N5 C20 110.68(17) . . ?
C21 N5 Ni2 115.01(13) . . ?
C20 N5 Ni2 118.77(14) . . ?
C21 N5 H5A 104.8(17) . . ?
C20 N5 H5A 105.1(17) . . ?
Ni2 N5 H5A 100.3(17) . . ?
C25 N6 C24 107.23(17) . . ?
C25 N6 C23 106.81(17) . . ?
C24 N6 C23 108.86(17) . . ?
C25 N6 Ni2 106.65(13) . . ?
C24 N6 Ni2 115.65(13) . . ?
C23 N6 Ni2 111.19(12) . . ?
O1 C1 C6 120.55(17) . . ?
O1 C1 C2 121.88(18) . . ?
C6 C1 C2 117.54(18) . . ?
C3 C2 C1 119.67(19) . . ?
C3 C2 C17 117.70(18) . . ?
C1 C2 C17 122.07(18) . . ?
C4 C3 C2 122.7(2) . . ?
C4 C3 H3 118.6 . . ?
C2 C3 H3 118.6 . . ?
C3 C4 C5 117.02(19) . . ?
C3 C4 C7 122.5(2) . . ?
C5 C4 C7 120.4(2) . . ?
C4 C5 C6 122.6(2) . . ?
C4 C5 H5 118.7 . . ?
C6 C5 H5 118.7 . . ?
C5 C6 C1 120.05(19) . . ?
C5 C6 C8 116.84(19) . . ?
C1 C6 C8 123.02(18) . . ?
C4 C7 H7A 109.5 . . ?
C4 C7 H7B 109.5 . . ?
H7A C7 H7B 109.5 . . ?
C4 C7 H7C 109.5 . . ?
H7A C7 H7C 109.5 . . ?
H7B C7 H7C 109.5 . . ?
N1 C8 C6 124.83(19) . . ?
N1 C8 H8 117.6 . . ?
C6 C8 H8 117.6 . . ?
N1 C9 C10 111.14(17) . . ?
N1 C9 H9A 109.4 . . ?
C10 C9 H9A 109.4 . . ?
N1 C9 H9B 109.4 . . ?
C10 C9 H9B 109.4 . . ?
H9A C9 H9B 108.0 . . ?
C11 C10 C9 114.17(19) . . ?
C11 C10 H10A 108.7 . . ?
C9 C10 H10A 108.7 . . ?
C11 C10 H10B 108.7 . . ?
C9 C10 H10B 108.7 . . ?
H10A C10 H10B 107.6 . . ?
N2 C11 C10 113.23(17) . . ?
N2 C11 H11A 108.9 . . ?
C10 C11 H11A 108.9 . . ?
N2 C11 H11B 108.9 . . ?
C10 C11 H11B 108.9 . . ?
H11A C11 H11B 107.7 . . ?
N2 C12 C13 112.37(17) . . ?
N2 C12 H12A 109.1 . . ?
C13 C12 H12A 109.1 . . ?
N2 C12 H12B 109.1 . . ?
C13 C12 H12B 109.1 . . ?
H12A C12 H12B 107.9 . . ?
C14 C13 C12 111.53(17) . . ?
C14 C13 H13A 109.3 . . ?
C12 C13 H13A 109.3 . . ?
C14 C13 H13B 109.3 . . ?
C12 C13 H13B 109.3 . . ?
H13A C13 H13B 108.0 . . ?
N3 C14 C13 111.59(17) . . ?
N3 C14 H14A 109.3 . . ?
C13 C14 H14A 109.3 . . ?
N3 C14 H14B 109.3 . . ?
C13 C14 H14B 109.3 . . ?
H14A C14 H14B 108.0 . . ?
N3 C15 H15A 109.5 . . ?
N3 C15 H15B 109.5 . . ?
H15A C15 H15B 109.5 . . ?
N3 C15 H15C 109.5 . . ?
H15A C15 H15C 109.5 . . ?
H15B C15 H15C 109.5 . . ?
N3 C16 H16A 109.5 . . ?
N3 C16 H16B 109.5 . . ?
H16A C16 H16B 109.5 . . ?
N3 C16 H16C 109.5 . . ?
H16A C16 H16C 109.5 . . ?
H16B C16 H16C 109.5 . . ?
N4 C17 C2 128.50(19) . . ?
N4 C17 H17 115.8 . . ?
C2 C17 H17 115.8 . . ?
N4 C18 C19 114.07(19) . . ?
N4 C18 H18A 108.7 . . ?
C19 C18 H18A 108.7 . . ?
N4 C18 H18B 108.7 . . ?
C19 C18 H18B 108.7 . . ?
H18A C18 H18B 107.6 . . ?
C20 C19 C18 113.8(2) . . ?
C20 C19 H19A 108.8 . . ?
C18 C19 H19A 108.8 . . ?
C20 C19 H19B 108.8 . . ?
C18 C19 H19B 108.8 . . ?
H19A C19 H19B 107.7 . . ?
N5 C20 C19 112.95(19) . . ?
N5 C20 H20A 109.0 . . ?
C19 C20 H20A 109.0 . . ?
N5 C20 H20B 109.0 . . ?
C19 C20 H20B 109.0 . . ?
H20A C20 H20B 107.8 . . ?
N5 C21 C22 112.82(18) . . ?
N5 C21 H21A 109.0 . . ?
C22 C21 H21A 109.0 . . ?
N5 C21 H21B 109.0 . . ?
C22 C21 H21B 109.0 . . ?
H21A C21 H21B 107.8 . . ?
C23 C22 C21 114.84(19) . . ?
C23 C22 H22A 108.6 . . ?
C21 C22 H22A 108.6 . . ?
C23 C22 H22B 108.6 . . ?
C21 C22 H22B 108.6 . . ?
H22A C22 H22B 107.5 . . ?
N6 C23 C22 115.02(18) . . ?
N6 C23 H23A 108.5 . . ?
C22 C23 H23A 108.5 . . ?
N6 C23 H23B 108.5 . . ?
C22 C23 H23B 108.5 . . ?
H23A C23 H23B 107.5 . . ?
N6 C24 H24A 109.5 . . ?
N6 C24 H24B 109.5 . . ?
H24A C24 H24B 109.5 . . ?
N6 C24 H24C 109.5 . . ?
H24A C24 H24C 109.5 . . ?
H24B C24 H24C 109.5 . . ?
N6 C25 H25A 109.5 . . ?
N6 C25 H25B 109.5 . . ?
H25A C25 H25B 109.5 . . ?
N6 C25 H25C 109.5 . . ?
H25A C25 H25C 109.5 . . ?
H25B C25 H25C 109.5 . . ?
O3 C26 O4 126.14(18) . . ?
O3 C26 C27 116.25(17) . . ?
O4 C26 C27 117.61(18) . . ?
C32 C27 C28 119.40(19) . . ?
C32 C27 C26 120.77(18) . . ?
C28 C27 C26 119.82(18) . . ?
C29 C28 C27 120.2(2) . . ?
C29 C28 H28 119.9 . . ?
C27 C28 H28 119.9 . . ?
C30 C29 C28 120.0(2) . . ?
C30 C29 H29 120.0 . . ?
C28 C29 H29 120.0 . . ?
C31 C30 C29 120.1(2) . . ?
C31 C30 H30 119.9 . . ?
C29 C30 H30 119.9 . . ?
C30 C31 C32 120.1(2) . . ?
C30 C31 H31 119.9 . . ?
C32 C31 H31 119.9 . . ?
C27 C32 C31 120.2(2) . . ?
C27 C32 H32 119.9 . . ?
C31 C32 H32 119.9 . . ?
O5 C33 O6 124.53(19) . . ?
O5 C33 C34 117.27(18) . . ?
O6 C33 C34 118.20(18) . . ?
C39 C34 C35 119.22(19) . . ?
C39 C34 C33 119.53(18) . . ?
C35 C34 C33 121.25(19) . . ?
C36 C35 C34 120.1(2) . . ?
C36 C35 H35 120.0 . . ?
C34 C35 H35 120.0 . . ?
C37 C36 C35 120.2(2) . . ?
C37 C36 H36 119.9 . . ?
C35 C36 H36 119.9 . . ?
C38 C37 C36 119.8(2) . . ?
C38 C37 H37 120.1 . . ?
C36 C37 H37 120.1 . . ?
C37 C38 C39 120.3(2) . . ?
C37 C38 H38 119.9 . . ?
C39 C38 H38 119.9 . . ?
C34 C39 C38 120.4(2) . . ?
C34 C39 H39 119.8 . . ?
C38 C39 H39 119.8 . . ?
O14 Cl2 O12 111.3(2) . . ?
O14 Cl2 O13 107.1(2) . . ?
O12 Cl2 O13 109.59(17) . . ?
O14 Cl2 O11 112.14(18) . . ?
O12 Cl2 O11 109.35(13) . . ?
O13 Cl2 O11 107.22(16) . . ?
O9 Cl1 O10 109.99(15) . . ?
O9 Cl1 O8 110.17(16) . . ?
O10 Cl1 O8 110.17(14) . . ?
O9 Cl1 O7 108.15(12) . . ?
O10 Cl1 O7 109.51(11) . . ?
O8 Cl1 O7 108.81(12) . . ?
H15D O15 H15E 109(4) . . ?
H16D O16 H16E 111(5) . . ?
H17A O17 H17B 96(9) . . ?

loop_
_geom_bond_atom_site_label_1
_geom_bond_atom_site_label_2
_geom_bond_distance
_geom_bond_site_symmetry_2
_geom_bond_publ_flag
Ni1 O3 2.0000(14) . ?
Ni1 O1 2.0406(14) . ?
Ni1 N1 2.0460(17) . ?
Ni1 O5 2.0785(14) . ?
Ni1 N2 2.1107(17) . ?
Ni1 O2 2.1691(15) . ?
Ni2 O1 2.0221(14) . ?
Ni2 N4 2.0640(17) . ?
Ni2 O4 2.0683(14) . ?
Ni2 N5 2.0991(18) . ?
Ni2 N6 2.1620(17) . ?
Ni2 O2 2.2545(15) . ?
O1 C1 1.317(2) . ?
O2 H2B 0.85(3) . ?
O2 H2A 0.90(4) . ?
O3 C26 1.255(2) . ?
O4 C26 1.263(2) . ?
O5 C33 1.260(2) . ?
O6 C33 1.266(2) . ?
N1 C8 1.278(3) . ?
N1 C9 1.464(3) . ?
N2 C11 1.484(3) . ?
N2 C12 1.489(3) . ?
N2 H2 0.81(2) . ?
N3 C15 1.484(3) . ?
N3 C14 1.501(3) . ?
N3 C16 1.502(3) . ?
N3 H3A 0.99(3) . ?
N4 C17 1.282(3) . ?
N4 C18 1.479(3) . ?
N5 C21 1.482(3) . ?
N5 C20 1.484(3) . ?
N5 H5A 0.82(2) . ?
N6 C25 1.479(3) . ?
N6 C24 1.482(3) . ?
N6 C23 1.490(3) . ?
C1 C6 1.411(3) . ?
C1 C2 1.415(3) . ?
C2 C3 1.409(3) . ?
C2 C17 1.449(3) . ?
C3 C4 1.377(3) . ?
C3 H3 0.9500 . ?
C4 C5 1.387(3) . ?
C4 C7 1.512(3) . ?
C5 C6 1.398(3) . ?
C5 H5 0.9500 . ?
C6 C8 1.456(3) . ?
C7 H7A 0.9800 . ?
C7 H7B 0.9800 . ?
C7 H7C 0.9800 . ?
C8 H8 0.9500 . ?
C9 C10 1.521(3) . ?
C9 H9A 0.9900 . ?
C9 H9B 0.9900 . ?
C10 C11 1.518(3) . ?
C10 H10A 0.9900 . ?
C10 H10B 0.9900 . ?
C11 H11A 0.9900 . ?
C11 H11B 0.9900 . ?
C12 C13 1.522(3) . ?
C12 H12A 0.9900 . ?
C12 H12B 0.9900 . ?
C13 C14 1.521(3) . ?
C13 H13A 0.9900 . ?
C13 H13B 0.9900 . ?
C14 H14A 0.9900 . ?
C14 H14B 0.9900 . ?
C15 H15A 0.9800 . ?
C15 H15B 0.9800 . ?
C15 H15C 0.9800 . ?
C16 H16A 0.9800 . ?
C16 H16B 0.9800 . ?
C16 H16C 0.9800 . ?
C17 H17 0.9500 . ?
C18 C19 1.515(4) . ?
C18 H18A 0.9900 . ?
C18 H18B 0.9900 . ?
C19 C20 1.510(3) . ?
C19 H19A 0.9900 . ?
C19 H19B 0.9900 . ?
C20 H20A 0.9900 . ?
C20 H20B 0.9900 . ?
C21 C22 1.522(3) . ?
C21 H21A 0.9900 . ?
C21 H21B 0.9900 . ?
C22 C23 1.517(3) . ?
C22 H22A 0.9900 . ?
C22 H22B 0.9900 . ?
C23 H23A 0.9900 . ?
C23 H23B 0.9900 . ?
C24 H24A 0.9800 . ?
C24 H24B 0.9800 . ?
C24 H24C 0.9800 . ?
C25 H25A 0.9800 . ?
C25 H25B 0.9800 . ?
C25 H25C 0.9800 . ?
C26 C27 1.506(3) . ?
C27 C32 1.387(3) . ?
C27 C28 1.392(3) . ?
C28 C29 1.386(3) . ?
C28 H28 0.9500 . ?
C29 C30 1.383(3) . ?
C29 H29 0.9500 . ?
C30 C31 1.379(3) . ?
C30 H30 0.9500 . ?
C31 C32 1.387(3) . ?
C31 H31 0.9500 . ?
C32 H32 0.9500 . ?
C33 C34 1.500(3) . ?
C34 C39 1.385(3) . ?
C34 C35 1.392(3) . ?
C35 C36 1.389(3) . ?
C35 H35 0.9500 . ?
C36 C37 1.382(3) . ?
C36 H36 0.9500 . ?
C37 C38 1.379(3) . ?
C37 H37 0.9500 . ?
C38 C39 1.387(3) . ?
C38 H38 0.9500 . ?
C39 H39 0.9500 . ?
Cl2 O14 1.390(3) . ?
Cl2 O12 1.419(2) . ?
Cl2 O13 1.428(3) . ?
Cl2 O11 1.436(2) . ?
Cl1 O9 1.407(2) . ?
Cl1 O10 1.4208(19) . ?
Cl1 O8 1.427(2) . ?
Cl1 O7 1.4566(16) . ?
O15 H15D 0.881(19) . ?
O15 H15E 0.914(19) . ?
O16 H16D 0.85(5) . ?
O16 H16E 0.88(2) . ?
O17 H17A 0.985(7) . ?
O17 H17B 0.86(2) . ?
